data_7156437
loop_
_publ_author_name
'Xu, Han'
'Sha, Feng'
'Li, Qiong'
'Wu, Xin-Yan'

_publ_section_title
;
 Catalytic asymmetric Tamura cycloaddition of homophthalic anhydrides with
 2-arylidene-1,3-diones.
;
_journal_issue 39
_journal_name_full 'Organic &amp; biomolecular chemistry'
_journal_page_first 7214
_journal_page_last 7222
_journal_paper_doi 10.1039/c8ob01970c
_journal_volume 16
_journal_year 2018
_chemical_absolute_configuration ad
_chemical_formula_sum 'C26 H17 Br O5'
_chemical_formula_weight 489.30
_space_group_crystal_system orthorhombic
_space_group_IT_number 19
_space_group_name_Hall 'P 2ac 2ab'
_space_group_name_H-M_alt 'P 21 21 21'
_symmetry_space_group_name_Hall 'P 2ac 2ab'
_symmetry_space_group_name_H-M 'P 21 21 21'
_atom_sites_solution_hydrogens geom
_audit_block_doi 10.5517/ccdc.csd.cc1q5928
_audit_creation_method SHELXL-2013
_audit_update_record
;
2017-11-05 deposited with the CCDC.
2018-09-18 downloaded from the CCDC.
;
_cell_angle_alpha 90
_cell_angle_beta 90
_cell_angle_gamma 90
_cell_formula_units_Z 4
_cell_length_a 8.3403(2)
_cell_length_b 15.6568(4)
_cell_length_c 16.7849(4)
_cell_measurement_reflns_used 9943
_cell_measurement_temperature 296(2)
_cell_measurement_theta_max 52.734
_cell_measurement_theta_min 4.854
_cell_volume 2191.81(9)
_computing_cell_refinement 'Bruker SAINT'
_computing_data_collection 'Bruker APEX2'
_computing_data_reduction 'Bruker SAINT'
_computing_molecular_graphics 'Bruker SHELXTL'
_computing_publication_material 'Bruker SHELXTL'
_computing_structure_refinement 'SHELXL-2013 (Sheldrick, 2013)'
_computing_structure_solution 'SHELXS-97 (Sheldrick 2008)'
_diffrn_ambient_temperature 296(2)
_diffrn_measured_fraction_theta_full 0.991
_diffrn_measured_fraction_theta_max 0.992
_diffrn_measurement_device_type 'Bruker APEX-II CCD'
_diffrn_measurement_method '\f and \w scans'
_diffrn_radiation_type MoK\a
_diffrn_radiation_wavelength 0.71073
_diffrn_reflns_av_R_equivalents 0.0405
_diffrn_reflns_av_unetI/netI 0.0311
_diffrn_reflns_Laue_measured_fraction_full 0.991
_diffrn_reflns_Laue_measured_fraction_max 0.992
_diffrn_reflns_limit_h_max 10
_diffrn_reflns_limit_h_min -10
_diffrn_reflns_limit_k_max 19
_diffrn_reflns_limit_k_min -19
_diffrn_reflns_limit_l_max 20
_diffrn_reflns_limit_l_min -20
_diffrn_reflns_number 36594
_diffrn_reflns_point_group_measured_fraction_full 0.992
_diffrn_reflns_point_group_measured_fraction_max 0.992
_diffrn_reflns_theta_full 25.242
_diffrn_reflns_theta_max 26.000
_diffrn_reflns_theta_min 2.754
_exptl_absorpt_coefficient_mu 1.911
_exptl_absorpt_correction_T_max 0.7456
_exptl_absorpt_correction_T_min 0.5252
_exptl_absorpt_correction_type multi-scan
_exptl_absorpt_process_details sadabs
_exptl_crystal_colour colorless
_exptl_crystal_density_diffrn 1.483
_exptl_crystal_description prismatic
_exptl_crystal_F_000 992
_exptl_crystal_size_max 0.200
_exptl_crystal_size_mid 0.170
_exptl_crystal_size_min 0.120
_refine_diff_density_max 0.311
_refine_diff_density_min -0.347
_refine_diff_density_rms 0.033
_refine_ls_abs_structure_details
; 
 Flack x determined using 1543 quotients [(I+)-(I-)]/[(I+)+(I-)] 
 (Parsons and Flack (2004), Acta Cryst. A60, s61). 
;
_refine_ls_abs_structure_Flack 0.011(3)
_refine_ls_extinction_coef 0.025(2)
_refine_ls_extinction_expression Fc^*^=kFc[1+0.001xFc^2^\l^3^/sin(2\q)]^-1/4^
_refine_ls_extinction_method SHELXL
_refine_ls_goodness_of_fit_ref 1.022
_refine_ls_hydrogen_treatment constr
_refine_ls_matrix_type full
_refine_ls_number_parameters 291
_refine_ls_number_reflns 4270
_refine_ls_number_restraints 0
_refine_ls_restrained_S_all 1.022
_refine_ls_R_factor_all 0.0327
_refine_ls_R_factor_gt 0.0276
_refine_ls_shift/su_max 0.001
_refine_ls_shift/su_mean 0.000
_refine_ls_structure_factor_coef Fsqd
_refine_ls_weighting_details 'w=1/[\s^2^(Fo^2^)+(0.0283P)^2^+0.4912P] where P=(Fo^2^+2Fc^2^)/3'
_refine_ls_weighting_scheme calc
_refine_ls_wR_factor_gt 0.0669
_refine_ls_wR_factor_ref 0.0694
_reflns_Friedel_coverage 0.751
_reflns_Friedel_fraction_full 0.992
_reflns_Friedel_fraction_max 0.993
_reflns_number_gt 3874
_reflns_number_total 4270
_reflns_threshold_expression 'I > 2\s(I)'
_cod_data_source_file c8ob01970c2.cif
_cod_data_source_block d8v17497
_cod_depositor_comments 'Adding full bibliography for 7156437.cif.'
_cod_database_code 7156437
_shelx_space_group_comment
; 
The symmetry employed for this shelxl refinement is uniquely defined 
by the following loop, which should always be used as a source of 
symmetry information in preference to the above space-group names. 
They are only intended as comments. 
;
_shelx_estimated_absorpt_t_min 0.701
_shelx_estimated_absorpt_t_max 0.803
_shelxl_version_number 2013-4

loop_
_space_group_symop_operation_xyz
'x, y, z'
'-x+1/2, -y, z+1/2'
'-x, y+1/2, -z+1/2'
'x+1/2, -y+1/2, -z'

loop_
_atom_site_label
_atom_site_type_symbol
_atom_site_fract_x
_atom_site_fract_y
_atom_site_fract_z
_atom_site_U_iso_or_equiv
_atom_site_adp_type
_atom_site_occupancy
_atom_site_site_symmetry_order
_atom_site_calc_flag
_atom_site_refinement_flags_posn
_atom_site_refinement_flags_adp
Br1 Br 0.15096(4) 0.51054(3) 0.87445(2) 0.06589(16) Uani 1 1 d . .
O1 O 1.0771(4) 0.54909(17) 0.5704(2) 0.0830(9) Uani 1 1 d . .
O2 O 0.9142(4) 0.61815(15) 0.73417(14) 0.0685(8) Uani 1 1 d . .
O3 O 0.6657(4) 0.46340(13) 0.52745(14) 0.0715(8) Uani 1 1 d . .
O4 O 0.8783(3) 0.30284(15) 0.80462(14) 0.0672(7) Uani 1 1 d . .
O5 O 0.6883(3) 0.23367(14) 0.73655(15) 0.0614(6) Uani 1 1 d . .
C1 C 1.0558(4) 0.40113(19) 0.59594(17) 0.0477(7) Uani 1 1 d . .
C2 C 1.2007(5) 0.3842(3) 0.5576(2) 0.0620(9) Uani 1 1 d . .
H2 H 1.2598 0.4288 0.5357 0.074 Uiso 1 1 calc R U
C3 C 1.2564(6) 0.3017(3) 0.5520(2) 0.0772(12) Uani 1 1 d . .
H3 H 1.3531 0.2904 0.5264 0.093 Uiso 1 1 calc R U
C4 C 1.1686(6) 0.2360(3) 0.5844(2) 0.0796(12) Uani 1 1 d . .
H4 H 1.2055 0.1802 0.5798 0.096 Uiso 1 1 calc R U
C5 C 1.0271(5) 0.2519(2) 0.6234(2) 0.0616(9) Uani 1 1 d . .
H5 H 0.9701 0.2068 0.6457 0.074 Uiso 1 1 calc R U
C6 C 0.9676(4) 0.33495(18) 0.62987(18) 0.0457(7) Uani 1 1 d . .
C7 C 0.8113(4) 0.35137(17) 0.67271(18) 0.0433(7) Uani 1 1 d . .
H7 H 0.7219 0.3390 0.6366 0.052 Uiso 1 1 calc R U
C8 C 0.7972(4) 0.44363(18) 0.70249(17) 0.0401(6) Uani 1 1 d . .
H8 H 0.8797 0.4502 0.7436 0.048 Uiso 1 1 calc R U
C9 C 0.8371(4) 0.50964(16) 0.63786(15) 0.0425(6) Uani 1 1 d . .
C10 C 1.0001(4) 0.4913(2) 0.59913(18) 0.0522(7) Uani 1 1 d . .
C11 C 0.8461(4) 0.60063(17) 0.67295(17) 0.0449(7) Uani 1 1 d . .
C12 C 0.7186(4) 0.52034(19) 0.56763(17) 0.0457(7) Uani 1 1 d . .
C13 C 0.6880(4) 0.61306(18) 0.55835(17) 0.0436(7) Uani 1 1 d . .
C14 C 0.7591(3) 0.65877(17) 0.61966(18) 0.0414(6) Uani 1 1 d . .
C15 C 0.7471(3) 0.74705(19) 0.6239(2) 0.0513(8) Uani 1 1 d . .
H15 H 0.7922 0.7775 0.6658 0.062 Uiso 1 1 calc R U
C16 C 0.6655(5) 0.78767(19) 0.5634(2) 0.0622(9) Uani 1 1 d . .
H16 H 0.6560 0.8468 0.5645 0.075 Uiso 1 1 calc R U
C17 C 0.5979(5) 0.7428(2) 0.5014(3) 0.0674(10) Uani 1 1 d . .
H17 H 0.5454 0.7724 0.4611 0.081 Uiso 1 1 calc R U
C18 C 0.6062(5) 0.6546(2) 0.4978(2) 0.0610(10) Uani 1 1 d . .
H18 H 0.5587 0.6243 0.4564 0.073 Uiso 1 1 calc R U
C19 C 0.6383(4) 0.46098(16) 0.74362(16) 0.0417(6) Uani 1 1 d . .
C20 C 0.6334(4) 0.5014(2) 0.81738(17) 0.0523(7) Uani 1 1 d . .
H20 H 0.7290 0.5180 0.8413 0.063 Uiso 1 1 calc R U
C21 C 0.4900(4) 0.5174(3) 0.8562(2) 0.0602(9) Uani 1 1 d . .
H21 H 0.4892 0.5459 0.9048 0.072 Uiso 1 1 calc R U
C22 C 0.3498(4) 0.49087(19) 0.82218(17) 0.0496(7) Uani 1 1 d . .
C23 C 0.3500(5) 0.4491(2) 0.7498(2) 0.0572(8) Uani 1 1 d . .
H23 H 0.2543 0.4305 0.7273 0.069 Uiso 1 1 calc R U
C24 C 0.4924(4) 0.4356(2) 0.71151(19) 0.0543(8) Uani 1 1 d . .
H24 H 0.4916 0.4083 0.6623 0.065 Uiso 1 1 calc R U
C25 C 0.7984(4) 0.29380(19) 0.74628(19) 0.0480(7) Uani 1 1 d . .
C26 C 0.6683(6) 0.1771(2) 0.8042(3) 0.0803(12) Uani 1 1 d . .
H26A H 0.7677 0.1485 0.8149 0.120 Uiso 1 1 calc R U
H26B H 0.5869 0.1357 0.7924 0.120 Uiso 1 1 calc R U
H26C H 0.6370 0.2098 0.8500 0.120 Uiso 1 1 calc R U

loop_
_atom_site_aniso_label
_atom_site_aniso_U_11
_atom_site_aniso_U_22
_atom_site_aniso_U_33
_atom_site_aniso_U_23
_atom_site_aniso_U_13
_atom_site_aniso_U_12
Br1 0.0550(2) 0.0722(3) 0.0705(2) 0.00037(19) -0.00293(17) 0.00603(17)
O1 0.095(2) 0.0504(15) 0.104(2) 0.0151(14) 0.0287(18) -0.0112(15)
O2 0.107(2) 0.0437(13) 0.0550(14) -0.0001(10) -0.0376(14) -0.0118(13)
O3 0.117(2) 0.0382(11) 0.0592(14) -0.0071(10) -0.0366(16) -0.0085(14)
O4 0.0945(19) 0.0567(13) 0.0505(13) 0.0145(11) -0.0154(14) -0.0061(14)
O5 0.0690(16) 0.0409(12) 0.0744(15) 0.0062(11) 0.0041(13) -0.0098(11)
C1 0.067(2) 0.0434(16) 0.0331(14) 0.0005(13) -0.0056(14) 0.0033(15)
C2 0.075(2) 0.067(2) 0.0442(18) 0.0026(16) 0.0069(17) 0.0034(19)
C3 0.092(3) 0.087(3) 0.053(2) -0.003(2) 0.018(2) 0.024(3)
C4 0.112(3) 0.064(2) 0.063(2) -0.0062(19) 0.009(3) 0.033(3)
C5 0.092(2) 0.0429(17) 0.0499(18) 0.0016(15) 0.001(2) 0.0104(16)
C6 0.0661(18) 0.0382(15) 0.0328(13) -0.0014(13) -0.0085(15) 0.0040(13)
C7 0.0556(18) 0.0318(14) 0.0424(15) 0.0021(12) -0.0088(14) -0.0030(13)
C8 0.0510(16) 0.0298(13) 0.0396(14) 0.0031(12) -0.0116(13) -0.0036(12)
C9 0.0588(15) 0.0295(12) 0.0392(13) 0.0000(11) -0.0099(13) -0.0034(13)
C10 0.0666(18) 0.0442(17) 0.0459(15) 0.0047(14) -0.0034(14) -0.0046(15)
C11 0.0581(17) 0.0352(14) 0.0414(15) -0.0008(11) -0.0103(16) -0.0072(15)
C12 0.0641(17) 0.0336(15) 0.0393(14) -0.0003(12) -0.0092(14) -0.0034(14)
C13 0.0560(19) 0.0335(14) 0.0413(15) 0.0022(12) -0.0095(14) -0.0018(13)
C14 0.0478(15) 0.0340(14) 0.0423(15) 0.0016(13) -0.0046(14) -0.0030(11)
C15 0.0609(19) 0.0345(15) 0.0586(18) -0.0056(15) -0.0072(17) -0.0013(13)
C16 0.070(2) 0.0330(15) 0.084(2) 0.0047(15) -0.012(2) 0.0045(17)
C17 0.082(3) 0.0462(18) 0.074(2) 0.0132(16) -0.0280(19) 0.0073(17)
C18 0.081(3) 0.0447(17) 0.0572(19) 0.0033(15) -0.0271(18) -0.0017(16)
C19 0.0545(17) 0.0306(13) 0.0401(14) 0.0036(10) -0.0101(14) -0.0038(13)
C20 0.0521(16) 0.0599(18) 0.0447(15) -0.0077(15) -0.0080(13) -0.0079(17)
C21 0.0647(19) 0.068(2) 0.0481(17) -0.0117(16) -0.0056(15) -0.0060(18)
C22 0.0561(15) 0.0434(15) 0.0493(15) 0.0049(13) -0.0042(14) 0.0035(17)
C23 0.0547(19) 0.0581(19) 0.0588(19) -0.0034(15) -0.0166(18) -0.0050(17)
C24 0.060(2) 0.058(2) 0.0452(17) -0.0094(15) -0.0125(15) -0.0058(17)
C25 0.0617(19) 0.0322(14) 0.0503(17) -0.0008(13) -0.0017(15) 0.0030(14)
C26 0.097(3) 0.053(2) 0.091(3) 0.019(2) 0.024(3) -0.009(2)

loop_
_atom_type_symbol
_atom_type_description
_atom_type_scat_dispersion_real
_atom_type_scat_dispersion_imag
_atom_type_scat_source
C C 0.0033 0.0016 'International Tables Vol C Tables 4.2.6.8 and 6.1.1.4'
H H 0.0000 0.0000 'International Tables Vol C Tables 4.2.6.8 and 6.1.1.4'
Br Br -0.2901 2.4595 'International Tables Vol C Tables 4.2.6.8 and 6.1.1.4'
O O 0.0106 0.0060 'International Tables Vol C Tables 4.2.6.8 and 6.1.1.4'

loop_
_geom_angle_atom_site_label_1
_geom_angle_atom_site_label_2
_geom_angle_atom_site_label_3
_geom_angle
C25 O5 C26 114.7(3)
C6 C1 C2 120.3(3)
C6 C1 C10 121.8(3)
C2 C1 C10 117.9(3)
C3 C2 C1 120.2(4)
C3 C2 H2 119.9
C1 C2 H2 119.9
C4 C3 C2 119.7(4)
C4 C3 H3 120.2
C2 C3 H3 120.2
C3 C4 C5 120.8(4)
C3 C4 H4 119.6
C5 C4 H4 119.6
C4 C5 C6 120.7(4)
C4 C5 H5 119.6
C6 C5 H5 119.6
C1 C6 C5 118.3(3)
C1 C6 C7 121.6(3)
C5 C6 C7 120.1(3)
C6 C7 C25 110.1(3)
C6 C7 C8 112.5(2)
C25 C7 C8 106.6(2)
C6 C7 H7 109.2
C25 C7 H7 109.2
C8 C7 H7 109.2
C19 C8 C7 112.6(2)
C19 C8 C9 113.0(2)
C7 C8 C9 112.8(2)
C19 C8 H8 105.9
C7 C8 H8 105.9
C9 C8 H8 105.9
C10 C9 C8 111.5(2)
C10 C9 C11 107.0(3)
C8 C9 C11 111.2(2)
C10 C9 C12 105.3(2)
C8 C9 C12 118.2(2)
C11 C9 C12 102.8(2)
O1 C10 C1 122.0(3)
O1 C10 C9 119.9(3)
C1 C10 C9 118.0(3)
O2 C11 C14 127.7(3)
O2 C11 C9 123.9(3)
C14 C11 C9 108.4(2)
O3 C12 C13 127.2(3)
O3 C12 C9 125.6(3)
C13 C12 C9 107.2(2)
C14 C13 C18 120.8(3)
C14 C13 C12 110.7(2)
C18 C13 C12 128.4(3)
C13 C14 C15 121.4(3)
C13 C14 C11 110.1(2)
C15 C14 C11 128.5(3)
C16 C15 C14 117.3(3)
C16 C15 H15 121.4
C14 C15 H15 121.4
C17 C16 C15 121.6(3)
C17 C16 H16 119.2
C15 C16 H16 119.2
C16 C17 C18 121.5(3)
C16 C17 H17 119.3
C18 C17 H17 119.3
C17 C18 C13 117.4(3)
C17 C18 H18 121.3
C13 C18 H18 121.3
C24 C19 C20 116.8(3)
C24 C19 C8 122.5(3)
C20 C19 C8 120.8(3)
C21 C20 C19 121.8(3)
C21 C20 H20 119.1
C19 C20 H20 119.1
C22 C21 C20 119.2(3)
C22 C21 H21 120.4
C20 C21 H21 120.4
C21 C22 C23 120.8(3)
C21 C22 Br1 120.3(2)
C23 C22 Br1 119.0(3)
C24 C23 C22 119.3(3)
C24 C23 H23 120.4
C22 C23 H23 120.4
C23 C24 C19 122.3(3)
C23 C24 H24 118.9
C19 C24 H24 118.9
O4 C25 O5 124.9(3)
O4 C25 C7 123.5(3)
O5 C25 C7 111.5(3)
O5 C26 H26A 109.5
O5 C26 H26B 109.5
H26A C26 H26B 109.5
O5 C26 H26C 109.5
H26A C26 H26C 109.5
H26B C26 H26C 109.5

loop_
_geom_bond_atom_site_label_1
_geom_bond_atom_site_label_2
_geom_bond_distance
Br1 C22 1.901(3)
O1 C10 1.210(4)
O2 C11 1.205(4)
O3 C12 1.202(4)
O4 C25 1.193(4)
O5 C25 1.325(4)
O5 C26 1.449(4)
C1 C6 1.392(4)
C1 C2 1.395(5)
C1 C10 1.487(5)
C2 C3 1.376(6)
C2 H2 0.9300
C3 C4 1.374(6)
C3 H3 0.9300
C4 C5 1.372(6)
C4 H4 0.9300
C5 C6 1.396(4)
C5 H5 0.9300
C6 C7 1.511(5)
C7 C25 1.533(4)
C7 C8 1.533(4)
C7 H7 0.9800
C8 C19 1.519(5)
C8 C9 1.535(4)
C8 H8 0.9800
C9 C10 1.534(4)
C9 C11 1.543(4)
C9 C12 1.548(4)
C11 C14 1.468(4)
C12 C13 1.482(4)
C13 C14 1.387(4)
C13 C18 1.386(4)
C14 C15 1.387(4)
C15 C16 1.377(5)
C15 H15 0.9300
C16 C17 1.376(6)
C16 H16 0.9300
C17 C18 1.385(5)
C17 H17 0.9300
C18 H18 0.9300
C19 C24 1.389(4)
C19 C20 1.391(4)
C20 C21 1.385(5)
C20 H20 0.9300
C21 C22 1.366(5)
C21 H21 0.9300
C22 C23 1.379(4)
C23 C24 1.368(5)
C23 H23 0.9300
C24 H24 0.9300
C26 H26A 0.9600
C26 H26B 0.9600
C26 H26C 0.9600

loop_
_geom_torsion_atom_site_label_1
_geom_torsion_atom_site_label_2
_geom_torsion_atom_site_label_3
_geom_torsion_atom_site_label_4
_geom_torsion
C6 C1 C2 C3 0.9(5)
C10 C1 C2 C3 -179.1(4)
C1 C2 C3 C4 0.0(6)
C2 C3 C4 C5 -1.1(6)
C3 C4 C5 C6 1.1(6)
C2 C1 C6 C5 -0.9(5)
C10 C1 C6 C5 179.2(3)
C2 C1 C6 C7 179.2(3)
C10 C1 C6 C7 -0.7(4)
C4 C5 C6 C1 -0.1(5)
C4 C5 C6 C7 179.8(3)
C1 C6 C7 C25 -141.3(3)
C5 C6 C7 C25 38.8(4)
C1 C6 C7 C8 -22.5(4)
C5 C6 C7 C8 157.6(3)
C6 C7 C8 C19 178.5(2)
C25 C7 C8 C19 -60.8(3)
C6 C7 C8 C9 49.2(3)
C25 C7 C8 C9 170.0(3)
C19 C8 C9 C10 178.6(2)
C7 C8 C9 C10 -52.3(3)
C19 C8 C9 C11 59.3(3)
C7 C8 C9 C11 -171.6(3)
C19 C8 C9 C12 -59.2(3)
C7 C8 C9 C12 69.8(3)
C6 C1 C10 O1 179.3(3)
C2 C1 C10 O1 -0.7(5)
C6 C1 C10 C9 -2.8(4)
C2 C1 C10 C9 177.2(3)
C8 C9 C10 O1 -153.0(3)
C11 C9 C10 O1 -31.2(4)
C12 C9 C10 O1 77.7(4)
C8 C9 C10 C1 29.1(4)
C11 C9 C10 C1 150.9(3)
C12 C9 C10 C1 -100.2(3)
C10 C9 C11 O2 -77.2(4)
C8 C9 C11 O2 44.8(5)
C12 C9 C11 O2 172.2(3)
C10 C9 C11 C14 103.0(3)
C8 C9 C11 C14 -135.1(3)
C12 C9 C11 C14 -7.6(3)
C10 C9 C12 O3 74.9(4)
C8 C9 C12 O3 -50.4(5)
C11 C9 C12 O3 -173.3(4)
C10 C9 C12 C13 -103.4(3)
C8 C9 C12 C13 131.4(3)
C11 C9 C12 C13 8.5(3)
O3 C12 C13 C14 175.1(4)
C9 C12 C13 C14 -6.7(4)
O3 C12 C13 C18 -6.9(6)
C9 C12 C13 C18 171.3(3)
C18 C13 C14 C15 1.9(5)
C12 C13 C14 C15 -180.0(3)
C18 C13 C14 C11 -176.5(3)
C12 C13 C14 C11 1.7(4)
O2 C11 C14 C13 -175.8(4)
C9 C11 C14 C13 4.0(4)
O2 C11 C14 C15 6.0(6)
C9 C11 C14 C15 -174.1(3)
C13 C14 C15 C16 -1.8(5)
C11 C14 C15 C16 176.2(3)
C14 C15 C16 C17 0.3(6)
C15 C16 C17 C18 1.2(7)
C16 C17 C18 C13 -1.2(7)
C14 C13 C18 C17 -0.3(6)
C12 C13 C18 C17 -178.1(4)
C7 C8 C19 C24 -46.6(4)
C9 C8 C19 C24 82.6(3)
C7 C8 C19 C20 131.4(3)
C9 C8 C19 C20 -99.4(3)
C24 C19 C20 C21 -1.5(5)
C8 C19 C20 C21 -179.6(3)
C19 C20 C21 C22 1.8(5)
C20 C21 C22 C23 -0.5(5)
C20 C21 C22 Br1 179.2(3)
C21 C22 C23 C24 -1.0(5)
Br1 C22 C23 C24 179.3(3)
C22 C23 C24 C19 1.2(5)
C20 C19 C24 C23 0.0(5)
C8 C19 C24 C23 178.1(3)
C26 O5 C25 O4 0.5(5)
C26 O5 C25 C7 -179.4(3)
C6 C7 C25 O4 70.5(4)
C8 C7 C25 O4 -51.8(4)
C6 C7 C25 O5 -109.5(3)
C8 C7 C25 O5 128.2(3)
